data_7208875
loop_
_publ_author_name
'Zhai, Quan-Guo'
'Zeng, Rong-Rong'
'Li, Shu-Ni'
'Jiang, Yu-Cheng'
'Hu, Man-Cheng'

_publ_section_title
;
 Alkyl substituents introduced into novel
 d10-metalimidazole-4,5-dicarboxylate frameworks: synthesis, structure
 diversities and photoluminescence properties
;
_journal_issue 5
_journal_name_full CrystEngComm
_journal_page_first 965
_journal_paper_doi 10.1039/c2ce26063h
_journal_volume 15
_journal_year 2013
_chemical_formula_moiety 'C7 H6 Cd N2 O4, (H2 O)'
_chemical_formula_sum 'C7 H8 Cd N2 O5'
_chemical_formula_weight 312.55
_chemical_name_systematic
;
?
;
_space_group_IT_number 137
_symmetry_cell_setting tetragonal
_symmetry_space_group_name_Hall '-P 4ac 2a'
_symmetry_space_group_name_H-M 'P 42/n m c :2'
_atom_sites_solution_primary direct
_atom_sites_solution_secondary difmap
_audit_creation_method SHELXL-97
_cell_angle_alpha 90.00
_cell_angle_beta 90.00
_cell_angle_gamma 90.00
_cell_formula_units_Z 8
_cell_length_a 16.1780(2)
_cell_length_b 16.1780(2)
_cell_length_c 6.8377(2)
_cell_measurement_temperature 293(2)
_cell_measurement_theta_max 28.72
_cell_measurement_theta_min 3.23
_cell_volume 1789.62(6)
_computing_cell_refinement 'Bruker FRAMBO'
_computing_data_collection 'Bruker FRAMBO'
_computing_data_reduction 'Bruker SAINT'
_computing_molecular_graphics 'Bruker SHELXTL'
_computing_publication_material 'Bruker SHELXTL'
_computing_structure_refinement 'SHELXL-97 (Sheldrick, 1997)'
_computing_structure_solution 'SHELXS-97 (Sheldrick, 1990)'
_diffrn_ambient_temperature 293(2)
_diffrn_measured_fraction_theta_full 0.998
_diffrn_measured_fraction_theta_max 0.998
_diffrn_measurement_device_type 'multiwire proportional'
_diffrn_measurement_method 'phi and omega scans'
_diffrn_radiation_monochromator graphite
_diffrn_radiation_source 'fine-focus sealed tube'
_diffrn_radiation_type MoK\a
_diffrn_radiation_wavelength 0.71073
_diffrn_reflns_av_R_equivalents 0.0205
_diffrn_reflns_av_sigmaI/netI 0.0203
_diffrn_reflns_limit_h_max 21
_diffrn_reflns_limit_h_min -19
_diffrn_reflns_limit_k_max 12
_diffrn_reflns_limit_k_min -21
_diffrn_reflns_limit_l_max 8
_diffrn_reflns_limit_l_min -4
_diffrn_reflns_number 3880
_diffrn_reflns_theta_full 28.72
_diffrn_reflns_theta_max 28.72
_diffrn_reflns_theta_min 3.23
_diffrn_standards_decay_% none
_diffrn_standards_interval_count none
_diffrn_standards_interval_time none
_diffrn_standards_number none
_exptl_absorpt_coefficient_mu 2.442
_exptl_absorpt_correction_T_max 0.557
_exptl_absorpt_correction_T_min 0.485
_exptl_absorpt_correction_type multi-scan
_exptl_absorpt_process_details sadabs
_exptl_crystal_colour colorless
_exptl_crystal_density_diffrn 2.260
_exptl_crystal_density_method 'not measured'
_exptl_crystal_description block
_exptl_crystal_F_000 1152
_exptl_crystal_size_max 0.30
_exptl_crystal_size_mid 0.26
_exptl_crystal_size_min 0.24
_refine_diff_density_max 2.112
_refine_diff_density_min -1.839
_refine_diff_density_rms 0.227
_refine_ls_extinction_method none
_refine_ls_goodness_of_fit_ref 1.056
_refine_ls_matrix_type full
_refine_ls_number_parameters 79
_refine_ls_number_reflns 1242
_refine_ls_number_restraints 17
_refine_ls_restrained_S_all 1.075
_refine_ls_R_factor_all 0.0572
_refine_ls_R_factor_gt 0.0450
_refine_ls_shift/su_max 0.001
_refine_ls_shift/su_mean 0.000
_refine_ls_structure_factor_coef Fsqd
_refine_ls_weighting_details 'calc w=1/[\s^2^(Fo^2^)+(0.0723P)^2^+13.6946P] where P=(Fo^2^+2Fc^2^)/3'
_refine_ls_weighting_scheme calc
_refine_ls_wR_factor_gt 0.1309
_refine_ls_wR_factor_ref 0.1378
_reflns_number_gt 835
_reflns_number_total 1242
_reflns_threshold_expression >2sigma(I)
_cod_data_source_file c2ce26063h.txt
_cod_data_source_block 6
_cod_depositor_comments
;
The following automatic conversions were performed:

'_symmetry_cell_setting' value 'Tetragonal' changed to 'tetragonal'
according to /home/saulius/struct/CIF-dictionaries/cif_core.dic
dictionary named 'cif_core.dic' version 2.4.2 from 2011-04-26.

Automatic conversion script
Id: cif_fix_values 1891 2012-01-12 08:04:46Z andrius 
;
_cod_original_sg_symbol_H-M P4(2)/nmc
_cod_database_code 7208875

loop_
_symmetry_equiv_pos_as_xyz
'x, y, z'
'-x+1/2, -y+1/2, z'
'-y+1/2, x, z+1/2'
'y, -x+1/2, z+1/2'
'-x, y+1/2, -z'
'x+1/2, -y, -z'
'y+1/2, x+1/2, -z+1/2'
'-y, -x, -z+1/2'
'-x, -y, -z'
'x-1/2, y-1/2, -z'
'y-1/2, -x, -z-1/2'
'-y, x-1/2, -z-1/2'
'x, -y-1/2, z'
'-x-1/2, y, z'
'-y-1/2, -x-1/2, z-1/2'
'y, x, z-1/2'

loop_
_atom_site_label
_atom_site_type_symbol
_atom_site_fract_x
_atom_site_fract_y
_atom_site_fract_z
_atom_site_U_iso_or_equiv
_atom_site_adp_type
_atom_site_occupancy
_atom_site_symmetry_multiplicity
_atom_site_calc_flag
_atom_site_refinement_flags
Cd1 Cd 0.45721(2) 0.54279(2) 0.2500 0.0150(2) Uani 1 2 d S
N1 N 0.3187(3) 0.5277(3) 0.2164(7) 0.0174(10) Uani 1 1 d .
O1 O 0.3294(3) 0.4197(4) -0.2447(8) 0.0479(16) Uani 1 1 d .
O1W O 0.1807(4) 0.2500 -0.8068(12) 0.0322(15) Uani 1 2 d S
O2 O 0.4269(2) 0.4814(3) -0.0688(6) 0.0230(9) Uani 1 1 d .
C1 C 0.2500 0.5908(7) 0.5040(14) 0.044(2) Uani 1 2 d SDU
C2 C 0.3534(3) 0.4615(4) -0.0963(9) 0.0226(13) Uani 1 1 d .
C3 C 0.2930(3) 0.4893(3) 0.0488(8) 0.0170(11) Uani 1 1 d .
C4 C 0.2500 0.5492(5) 0.3127(13) 0.0216(16) Uani 1 2 d SDU
C5 C 0.1791(10) 0.6191(14) 0.600(3) 0.070(5) Uani 0.50 1 d PDU

loop_
_atom_site_aniso_label
_atom_site_aniso_U_11
_atom_site_aniso_U_22
_atom_site_aniso_U_33
_atom_site_aniso_U_23
_atom_site_aniso_U_13
_atom_site_aniso_U_12
Cd1 0.0126(3) 0.0126(3) 0.0197(4) -0.00343(15) -0.00343(15) -0.00078(17)
N1 0.014(2) 0.020(2) 0.018(2) -0.0060(19) -0.0037(18) -0.0006(18)
O1 0.025(2) 0.073(4) 0.046(3) -0.039(3) 0.003(2) -0.003(3)
O1W 0.029(3) 0.020(3) 0.048(4) 0.000 0.006(3) 0.000
O2 0.0074(17) 0.030(2) 0.032(2) -0.0040(19) 0.0012(17) 0.0000(16)
C1 0.062(6) 0.045(5) 0.025(4) -0.018(4) 0.000 0.000
C2 0.010(2) 0.029(3) 0.029(3) -0.015(3) 0.001(2) -0.001(2)
C3 0.014(3) 0.018(3) 0.020(3) -0.008(2) -0.002(2) -0.002(2)
C4 0.028(4) 0.019(4) 0.018(3) -0.005(3) 0.000 0.000
C5 0.062(10) 0.095(13) 0.053(10) -0.037(9) 0.000(8) 0.018(9)

loop_
_atom_type_symbol
_atom_type_description
_atom_type_scat_dispersion_real
_atom_type_scat_dispersion_imag
_atom_type_scat_source
C C 0.0033 0.0016 'International Tables Vol C Tables 4.2.6.8 and 6.1.1.4'
H H 0.0000 0.0000 'International Tables Vol C Tables 4.2.6.8 and 6.1.1.4'
N N 0.0061 0.0033 'International Tables Vol C Tables 4.2.6.8 and 6.1.1.4'
O O 0.0106 0.0060 'International Tables Vol C Tables 4.2.6.8 and 6.1.1.4'
Cd Cd -0.8075 1.2024 'International Tables Vol C Tables 4.2.6.8 and 6.1.1.4'

loop_
_geom_angle_atom_site_label_1
_geom_angle_atom_site_label_2
_geom_angle_atom_site_label_3
_geom_angle
_geom_angle_site_symmetry_1
_geom_angle_site_symmetry_3
N1 Cd1 N1 102.9(2) . 8_665
N1 Cd1 O2 97.83(16) . 16_556
N1 Cd1 O2 137.67(16) 8_665 16_556
N1 Cd1 O2 137.67(16) . 9_665
N1 Cd1 O2 97.83(16) 8_665 9_665
O2 Cd1 O2 90.7(2) 16_556 9_665
N1 Cd1 O2 70.56(15) . .
N1 Cd1 O2 120.91(15) 8_665 .
O2 Cd1 O2 100.65(12) 16_556 .
O2 Cd1 O2 67.12(15) 9_665 .
N1 Cd1 O2 120.91(15) . 8_665
N1 Cd1 O2 70.56(15) 8_665 8_665
O2 Cd1 O2 67.12(15) 16_556 8_665
O2 Cd1 O2 100.65(12) 9_665 8_665
O2 Cd1 O2 163.29(19) . 8_665
C4 N1 C3 106.2(5) . .
C4 N1 Cd1 138.0(4) . .
C3 N1 Cd1 115.8(4) . .
C2 O2 Cd1 131.1(4) . 9_665
C2 O2 Cd1 115.5(4) . .
Cd1 O2 Cd1 112.88(15) 9_665 .
C5 C1 C5 110.2(17) 14_655 .
C5 C1 C4 124.6(8) 14_655 .
C5 C1 C4 124.6(8) . .
O2 C2 O1 123.1(5) . .
O2 C2 C3 117.1(5) . .
O1 C2 C3 119.8(5) . .
N1 C3 C3 107.7(3) . 14_655
N1 C3 C2 120.3(5) . .
C3 C3 C2 131.9(3) 14_655 .
N1 C4 N1 112.3(7) 14_655 .
N1 C4 C1 123.9(3) 14_655 .
N1 C4 C1 123.9(3) . .

loop_
_geom_bond_atom_site_label_1
_geom_bond_atom_site_label_2
_geom_bond_distance
_geom_bond_site_symmetry_2
Cd1 N1 2.266(5) .
Cd1 N1 2.266(5) 8_665
Cd1 O2 2.281(4) 16_556
Cd1 O2 2.281(4) 9_665
Cd1 O2 2.445(4) .
Cd1 O2 2.445(4) 8_665
N1 C4 1.338(6) .
N1 C3 1.368(7) .
O1 C2 1.279(7) .
O2 C2 1.247(7) .
O2 Cd1 2.281(4) 9_665
C1 C5 1.398(14) 14_655
C1 C5 1.398(14) .
C1 C4 1.471(11) .
C2 C3 1.464(7) .
C3 C3 1.390(10) 14_655
C4 N1 1.338(6) 14_655
